data_2007552
loop_
_publ_author_name
'Kato, Nobuo'
'Li, Feng'
'Mori, Akira'
'Takeshita, Hitoshi'
'Sassa, Takeshi'

_publ_section_title
;
 9-Deoxy-15-hydroxy- and 9-Deoxy-19-hydroxycotylenol
;
_journal_issue 8
_journal_name_full 'Acta Crystallographica Section C'
_journal_page_first 1165
_journal_page_last 1168
_journal_paper_doi 10.1107/S010827019800256X
_journal_volume 54
_journal_year 1998
_chemical_formula_moiety 'C21 H34 O4'
_chemical_formula_sum 'C21 H34 O4'
_chemical_formula_weight 350.50
_chemical_melting_point 142.0(10)
_chemical_name_common 9-Deoxy-19-hydroxycotylenol
_chemical_name_systematic
;
 9-Deoxy-19-hydroxycotylenol
;
_space_group_IT_number 19
_symmetry_cell_setting orthorhombic
_symmetry_space_group_name_Hall 'P 2ac 2ab'
_symmetry_space_group_name_H-M 'P 21 21 21'
_cell_angle_alpha 90.00
_cell_angle_beta 90.00
_cell_angle_gamma 90.00
_cell_formula_units_Z 4
_cell_length_a 12.703(3)
_cell_length_b 17.141(3)
_cell_length_c 9.2030(10)
_cell_measurement_reflns_used 25
_cell_measurement_temperature 296(2)
_cell_measurement_theta_max 46.17
_cell_measurement_theta_min 40.37
_cell_volume 2003.9(6)
_computing_cell_refinement 'CAD-4 Software'
_computing_data_collection 'CAD-4 Software (Enraf-Nonius, 1989)'
_computing_data_reduction 'MolEN (Fair, 1990)'
_computing_molecular_graphics 'Xtal_GX (Hall & du Boulay, 1995)'
_computing_publication_material SHELXL93
_computing_structure_refinement 'SHELXL93 (Sheldrick, 1993)'
_computing_structure_solution 'SIR92 (Altomare et al., 1994)'
_diffrn_ambient_temperature 296(2)
_diffrn_measurement_device 'Enraf-Nonius FR590'
_diffrn_measurement_method \w-2\q
_diffrn_radiation_monochromator graphite
_diffrn_radiation_source 'fine-focus sealed tube'
_diffrn_radiation_type CuK\a
_diffrn_radiation_wavelength 1.54184
_diffrn_reflns_av_R_equivalents 0.024
_diffrn_reflns_av_sigmaI/netI 0.0229
_diffrn_reflns_limit_h_max 15
_diffrn_reflns_limit_h_min -15
_diffrn_reflns_limit_k_max 0
_diffrn_reflns_limit_k_min -20
_diffrn_reflns_limit_l_max 0
_diffrn_reflns_limit_l_min -11
_diffrn_reflns_number 4150
_diffrn_reflns_theta_max 69.92
_diffrn_reflns_theta_min 4.33
_diffrn_standards_decay_% 1.1
_diffrn_standards_interval_time 120
_diffrn_standards_number 3
_exptl_absorpt_coefficient_mu 0.624
_exptl_absorpt_correction_T_max 0.894
_exptl_absorpt_correction_T_min 0.779
_exptl_absorpt_correction_type 'empirical via \y scans (North et al., 1968)'
_exptl_crystal_colour colorless
_exptl_crystal_density_diffrn 1.162
_exptl_crystal_density_meas ?
_exptl_crystal_description prism
_exptl_crystal_F_000 768
_exptl_crystal_size_max 0.45
_exptl_crystal_size_mid 0.40
_exptl_crystal_size_min 0.18
_refine_diff_density_max .567
_refine_diff_density_min -.367
_refine_ls_extinction_coef 0.0090(12)
_refine_ls_extinction_method SHELXL93
_refine_ls_goodness_of_fit_all 1.067
_refine_ls_goodness_of_fit_obs 1.060
_refine_ls_hydrogen_treatment 'H atoms riding'
_refine_ls_matrix_type full
_refine_ls_number_parameters 230
_refine_ls_number_reflns 3785
_refine_ls_number_restraints 0
_refine_ls_restrained_S_all 1.067
_refine_ls_restrained_S_obs 1.060
_refine_ls_R_factor_all 0.066
_refine_ls_R_factor_obs .060
_refine_ls_shift/esd_max <0.001
_refine_ls_shift/esd_mean 0.000
_refine_ls_structure_factor_coef Fsqd
_refine_ls_weighting_details 'w = 1/[\s^2^(Fo^2^)+( 0.1200P)^2^+0.5649P] where P = (Fo^2^+2Fc^2^)/3'
_refine_ls_weighting_scheme calc
_refine_ls_wR_factor_all 0.182
_refine_ls_wR_factor_obs .173
_reflns_number_observed 3500
_reflns_number_total 3785
_reflns_observed_criterion I>2\s(I)
_cod_data_source_file oa1053.cif
_cod_data_source_block oa1053b
_cod_depositor_comments
;
The following automatic conversions were performed:

'_chemical_melting_point' value '141--143' was changed to '142.0(10)'
- the average value was taken and precision was estimated.

Automatic conversion script
Id: cif_fix_values 1646 2011-03-28 12:23:43Z adriana 

The following automatic conversions were performed:

'_chemical_melting_point' value '141--143' was changed to '142.0(10)'
- the average value was taken and precision was estimated.

Automatic conversion script
Id: cif_fix_values 1715 2011-07-08 13:25:40Z adriana 

The following automatic conversions were performed:

'_exptl_crystal_density_meas' value 'not measured' was changed to '?'
- the value is perceived as not measured.

Automatic conversion script
Id: cif_fix_values 3008 2015-01-20 13:52:24Z robertas 

The following automatic conversions were performed:

'_refine_ls_weighting_scheme' value 'calc w = 1/[\s^2^(Fo^2^)+(
0.1200P)^2^+0.5649P] where P = (Fo^2^+2Fc^2^)/3' was changed to
'calc'. New tag '_refine_ls_weighting_details' was created. The value
of the new tag was set to 'w = 1/[\s^2^(Fo^2^)+( 0.1200P)^2^+0.5649P]
where P = (Fo^2^+2Fc^2^)/3'.

Automatic conversion script
Id: cif_fix_values 3143 2015-03-26 13:38:13Z robertas 
;
_cod_database_code 2007552

loop_
_symmetry_equiv_pos_as_xyz
'x, y, z'
'-x+1/2, -y, z+1/2'
'x+1/2, -y+1/2, -z'
'-x, y+1/2, -z+1/2'

loop_
_atom_site_aniso_label
_atom_site_aniso_U_11
_atom_site_aniso_U_22
_atom_site_aniso_U_33
_atom_site_aniso_U_12
_atom_site_aniso_U_13
_atom_site_aniso_U_23
O1 .089(2) .0511(11) .0558(11) .0311(11) .0138(12) .0176(10)
O2 .127(3) .069(2) .125(3) -.035(2) .026(2) .001(2)
O3 .0541(10) .0371(9) .0601(12) .0050(8) .0023(9) -.0169(8)
O4 .0746(14) .0448(11) .0740(14) .0163(10) .0208(12) .0243(10)
C1 .0504(12) .0259(10) .0467(13) .0005(9) .0005(11) -.0007(9)
C2 .0422(11) .0312(11) .0410(12) .0018(9) .0047(10) .0050(9)
C3 .067(2) .0375(12) .0499(14) .0114(12) .0098(13) .0102(12)
C4 .089(2) .067(2) .050(2) .021(2) -.001(2) .0143(15)
C5 .060(2) .059(2) .053(2) .0050(13) -.0148(14) .0039(13)
C6 .0433(11) .0365(11) .0372(11) -.0002(10) -.0019(10) .0015(10)
C7 .0502(13) .0393(12) .0351(11) .0015(10) -.0015(10) -.0054(9)
C8 .0447(12) .0294(10) .0412(12) -.0007(9) .0025(10) -.0056(9)
C9 .0421(11) .0332(11) .0414(12) .0010(9) .0002(10) -.0017(9)
C10 .0481(12) .0307(11) .0325(11) .0052(9) -.0051(9) -.0017(8)
C11 .0570(14) .0326(12) .0362(11) .0061(10) -.0076(10) -.0041(9)
C12 .071(2) .0430(14) .0422(13) .0184(13) .0087(13) .0016(11)
C13 .084(2) .052(2) .0446(14) .0215(15) .0197(15) .0076(13)
C14 .0600(14) .0371(12) .0386(12) .0102(11) .0036(11) .0013(10)
C15 .067(2) .0357(12) .0476(14) .0064(12) .0107(13) .0059(11)
C16 .111(3) .049(2) .083(2) -.002(2) .029(2) .023(2)
C17 .062(2) .058(2) .052(2) .0074(13) .0148(14) .0091(13)
C18 .079(2) .048(2) .071(2) .0073(14) -.032(2) -.0146(15)
C19 .071(2) .0383(14) .064(2) .0096(13) .000(2) .0110(12)
C20 .087(2) .056(2) .081(2) -.012(2) -.007(2) .005(2)
C21 .095(3) .084(3) .222(8) -.022(3) .027(4) .022(4)

loop_
_atom_site_label
_atom_site_fract_x
_atom_site_fract_y
_atom_site_fract_z
_atom_site_U_iso_or_equiv
_atom_site_thermal_displace_type
_atom_site_calc_flag
_atom_site_refinement_flags
_atom_site_occupancy
_atom_site_disorder_group
_atom_site_type_symbol
O1 .3993(2) .44059(13) .3336(2) .0654(6) Uani d . 1 . O
H01 .4100(18) .448(3) .4203(13) .098 Uiso calc R 1 . H
O2 .5857(3) .5047(2) .3854(5) .1067(12) Uani d . 1 . O
O3 .6826(2) .08596(11) .2579(2) .0504(5) Uani d . 1 . O
H03 .6511(9) .0458(10) .237(4) .076 Uiso calc R 1 . H
O4 .6258(2) -.03636(13) .8653(3) .0645(6) Uani d . 1 . O
H04 .6841(16) -.0509(7) .838(5) .097 Uiso calc R 1 . H
C1 .5510(2) .33741(13) .4988(3) .0410(5) Uani d . 1 . C
H1 .5674(2) .38869(13) .5228(3) .049 Uiso calc R 1 . H
C2 .5157(2) .32829(13) .3644(3) .0381(5) Uani d . 1 . C
C3 .4868(2) .4001(2) .2723(3) .0515(7) Uani d . 1 . C
C4 .4558(3) .3674(2) .1279(4) .0688(9) Uani d . 1 . C
H4A .5162(3) .3642(2) .0636(4) .083 Uiso calc R 1 . H
H4B .4023(3) .3996(2) .0825(4) .083 Uiso calc R 1 . H
C5 .4126(3) .2857(2) .1623(4) .0575(7) Uani d . 1 . C
H5A .4156(3) .2525(2) .0770(4) .069 Uiso calc R 1 . H
H5B .3403(3) .2887(2) .1954(4) .069 Uiso calc R 1 . H
C6 .4850(2) .25366(14) .2839(3) .0390(5) Uani d . 1 . C
H6 .4421(2) .22168(14) .3493(3) .047 Uiso calc R 1 . H
C7 .5757(2) .20152(15) .2226(3) .0416(5) Uani d . 1 . C
H7 .5449(2) .17309(15) .1406(3) .050 Uiso calc R 1 . H
C8 .6117(2) .13886(13) .3300(3) .0384(5) Uani d . 1 . C
H8 .5495(2) .10914(13) .3601(3) .046 Uiso calc R 1 . H
C9 .6665(2) .16898(14) .4679(3) .0389(5) Uani d . 1 . C
H9A .7111(2) .12807(14) .5069(3) .047 Uiso calc R 1 . H
H9B .7113(2) .21277(14) .4426(3) .047 Uiso calc R 1 . H
C10 .5896(2) .19423(13) .5828(2) .0371(5) Uani d . 1 . C
C11 .5694(2) .27967(14) .6199(3) .0419(6) Uani d . 1 . C
C12 .4691(3) .2739(2) .7157(3) .0519(7) Uani d . 1 . C
H12A .4691(3) .3141(2) .7899(3) .062 Uiso calc R 1 . H
H12B .4061(3) .2795(2) .6569(3) .062 Uiso calc R 1 . H
C13 .4740(3) .1933(2) .7839(3) .0601(8) Uani d . 1 . C
H13A .5066(3) .1952(2) .8791(3) .072 Uiso calc R 1 . H
H13B .4043(3) .1707(2) .7928(3) .072 Uiso calc R 1 . H
C14 .5412(2) .1479(2) .6771(3) .0452(6) Uani d . 1 . C
C15 .5557(2) .0606(2) .6936(3) .0500(6) Uani d . 1 . C
H15 .5995(2) .0419(2) .6132(3) .060 Uiso calc R 1 . H
C16 .5769(4) .4594(2) .2569(5) .0810(12) Uani d . 1 . C
H16A .6425(4) .4321(2) .2392(5) .097 Uiso calc R 1 . H
H16B .5632(4) .4933(2) .1747(5) .097 Uiso calc R 1 . H
C17 .6683(3) .2468(2) .1595(4) .0575(7) Uani d . 1 . C
H17A .6427(3) .2854(2) .0928(4) .086 Uiso calc R 1 . H
H17B .7144(3) .2115(2) .1092(4) .086 Uiso calc R 1 . H
H17C .7062(3) .2719(2) .2367(4) .086 Uiso calc R 1 . H
C18 .6630(3) .3084(2) .7104(4) .0659(9) Uani d . 1 . C
H18A .6760(3) .2724(2) .7883(4) .099 Uiso calc R 1 . H
H18B .6472(3) .3589(2) .7499(4) .099 Uiso calc R 1 . H
H18C .7243(3) .3119(2) .6498(4) .099 Uiso calc R 1 . H
C19 .6137(3) .0452(2) .8350(4) .0579(7) Uani d . 1 . C
H19A .6828(3) .0692(2) .8302(4) .070 Uiso calc R 1 . H
H19B .5755(3) .0694(2) .9142(4) .070 Uiso calc R 1 . H
C20 .4508(3) .0174(2) .6888(5) .0747(10) Uani d . 1 . C
H20A .4630(3) -.0376(2) .6996(5) .112 Uiso calc R 1 . H
H20B .4169(3) .0271(2) .5974(5) .112 Uiso calc R 1 . H
H20C .4066(3) .0354(2) .7664(5) .112 Uiso calc R 1 . H
C21 .6658(5) .5586(3) .3751(10) .134(3) Uani d . 1 . C
H21A .6697(5) .5882(3) .4635(10) .201 Uiso calc R 1 . H
H21B .6523(5) .5931(3) .2952(10) .201 Uiso calc R 1 . H
H21C .7314(5) .5320(3) .3595(10) .201 Uiso calc R 1 . H

loop_
_atom_type_symbol
_atom_type_description
_atom_type_scat_dispersion_real
_atom_type_scat_dispersion_imag
_atom_type_scat_source
C C .0181 .0091 'International Tables Vol C Tables 4.2.6.8 and 6.1.1.4'
H H .0000 .0000 'International Tables Vol C Tables 4.2.6.8 and 6.1.1.4'
O O .0492 .0322 'International Tables Vol C Tables 4.2.6.8 and 6.1.1.4'

loop_
_geom_angle_atom_site_label_1
_geom_angle_atom_site_label_2
_geom_angle_atom_site_label_3
_geom_angle
C21 O2 C16 111.6(5)
C2 C1 C11 131.7(2)
C1 C2 C6 129.6(2)
C1 C2 C3 120.1(2)
C6 C2 C3 109.9(2)
O1 C3 C4 109.2(3)
O1 C3 C16 107.1(3)
C4 C3 C16 111.2(3)
O1 C3 C2 111.0(2)
C4 C3 C2 104.7(2)
C16 C3 C2 113.7(3)
C3 C4 C5 104.6(3)
C4 C5 C6 105.0(2)
C2 C6 C5 101.9(2)
C2 C6 C7 117.7(2)
C5 C6 C7 112.3(2)
C17 C7 C8 111.9(2)
C17 C7 C6 114.5(2)
C8 C7 C6 112.9(2)
O3 C8 C7 109.3(2)
O3 C8 C9 108.0(2)
C7 C8 C9 115.7(2)
C10 C9 C8 112.5(2)
C14 C10 C9 126.0(2)
C14 C10 C11 110.5(2)
C9 C10 C11 122.9(2)
C1 C11 C10 119.4(2)
C1 C11 C18 108.1(2)
C10 C11 C18 107.5(2)
C1 C11 C12 109.5(2)
C10 C11 C12 101.8(2)
C18 C11 C12 110.4(2)
C13 C12 C11 105.0(2)
C14 C13 C12 102.8(2)
C10 C14 C15 126.9(2)
C10 C14 C13 112.1(2)
C15 C14 C13 120.7(2)
C14 C15 C19 108.5(2)
C14 C15 C20 111.7(3)
C19 C15 C20 111.4(3)
O2 C16 C3 110.1(3)
O4 C19 C15 112.8(3)

loop_
_geom_bond_atom_site_label_1
_geom_bond_atom_site_label_2
_geom_bond_site_symmetry_2
_geom_bond_distance
_geom_bond_publ_flag
O1 C3 . 1.427(3) ?
O2 C21 . 1.378(6) ?
O2 C16 . 1.420(6) ?
O3 C8 . 1.440(3) ?
O4 C19 . 1.433(3) ?
C1 C2 . 1.324(4) ?
C1 C11 . 1.509(3) ?
C2 C6 . 1.530(3) ?
C2 C3 . 1.538(3) ?
C3 C4 . 1.494(5) ?
C3 C16 . 1.537(5) ?
C4 C5 . 1.538(5) ?
C5 C6 . 1.548(4) ?
C6 C7 . 1.564(3) ?
C7 C17 . 1.524(4) ?
C7 C8 . 1.529(3) ?
C8 C9 . 1.537(3) ?
C9 C10 . 1.503(3) ?
C10 C14 . 1.328(4) ?
C10 C11 . 1.526(3) ?
C11 C18 . 1.533(4) ?
C11 C12 . 1.553(4) ?
C12 C13 . 1.519(4) ?
C13 C14 . 1.518(4) ?
C14 C15 . 1.516(3) ?
C15 C19 . 1.518(4) ?
C15 C20 . 1.525(5) ?

loop_
_geom_torsion_atom_site_label_1
_geom_torsion_atom_site_label_2
_geom_torsion_atom_site_label_3
_geom_torsion_atom_site_label_4
_geom_torsion
_geom_torsion_publ_flag
C11 C1 C2 C6 -2.6(5) yes
C11 C1 C2 C3 169.4(3) ?
C1 C2 C3 O1 -65.0(3) ?
C6 C2 C3 O1 108.5(3) ?
C1 C2 C3 C4 177.4(3) ?
C6 C2 C3 C4 -9.2(3) ?
C1 C2 C3 C16 55.8(4) ?
C6 C2 C3 C16 -130.7(3) ?
O1 C3 C4 C5 -90.1(3) ?
C16 C3 C4 C5 152.0(3) ?
C2 C3 C4 C5 28.7(3) ?
C3 C4 C5 C6 -38.5(3) ?
C1 C2 C6 C5 158.8(3) ?
C3 C2 C6 C5 -13.9(3) ?
C1 C2 C6 C7 -78.0(3) yes
C3 C2 C6 C7 109.4(2) ?
C4 C5 C6 C2 31.3(3) ?
C4 C5 C6 C7 -95.5(3) ?
C2 C6 C7 C17 -38.4(3) ?
C5 C6 C7 C17 79.4(3) ?
C2 C6 C7 C8 91.2(3) yes
C5 C6 C7 C8 -151.0(2) ?
C17 C7 C8 O3 -58.2(3) ?
C6 C7 C8 O3 170.9(2) ?
C17 C7 C8 C9 63.9(3) ?
C6 C7 C8 C9 -67.1(3) yes
O3 C8 C9 C10 -154.6(2) ?
C7 C8 C9 C10 82.6(3) yes
C8 C9 C10 C14 82.6(3) ?
C8 C9 C10 C11 -106.7(3) yes
C2 C1 C11 C10 24.7(4) yes
C2 C1 C11 C18 147.9(3) ?
C2 C1 C11 C12 -91.8(3) ?
C14 C10 C11 C1 -140.7(3) ?
C9 C10 C11 C1 47.3(3) yes
C14 C10 C11 C18 95.8(3) ?
C9 C10 C11 C18 -76.1(3) ?
C14 C10 C11 C12 -20.2(3) ?
C9 C10 C11 C12 167.9(2) ?
C1 C11 C12 C13 154.6(2) ?
C10 C11 C12 C13 27.3(3) ?
C18 C11 C12 C13 -86.5(3) ?
C11 C12 C13 C14 -24.9(3) ?
C9 C10 C14 C15 2.5(4) ?
C11 C10 C14 C15 -169.1(3) ?
C9 C10 C14 C13 176.4(3) ?
C11 C10 C14 C13 4.8(3) ?
C12 C13 C14 C10 13.2(4) ?
C12 C13 C14 C15 -172.5(3) ?
C10 C14 C15 C19 109.1(3) ?
C13 C14 C15 C19 -64.2(4) ?
C10 C14 C15 C20 -127.7(3) ?
C13 C14 C15 C20 58.9(4) ?
C21 O2 C16 C3 180.0(4) ?
O1 C3 C16 O2 44.9(4) ?
C4 C3 C16 O2 164.1(3) ?
C2 C3 C16 O2 -78.0(4) yes
C14 C15 C19 O4 176.5(3) ?
C20 C15 C19 O4 53.1(4) ?

loop_
_cod_related_entry_id
_cod_related_entry_database
_cod_related_entry_code
1 ChemSpider 9966854
